data_4507352
loop_
_publ_author_name
'Zhang, Yu'
'Guo, Beibei'
'Li, Li'
'Liu, Shaofeng'
'Li, Gang'

_publ_section_title
;
 Construction and Properties of Six Metal--Organic Frameworks Based on the
 Newly Designed 2-(p-Bromophenyl)-Imidazole Dicarboxylate Ligand
;
_journal_issue 1
_journal_name_full 'Crystal Growth &amp; Design'
_journal_page_first 367
_journal_paper_doi 10.1021/cg301570p
_journal_volume 13
_journal_year 2013
_chemical_formula_sum 'C22 H16 Br2 Co N4 O10 S0'
_chemical_formula_weight 715.14
_chemical_name_systematic
; 
 ? 
;
_space_group_IT_number 14
_symmetry_cell_setting monoclinic
_symmetry_space_group_name_Hall '-P 2ybc'
_symmetry_space_group_name_H-M 'P 1 21/c 1'
_atom_sites_solution_hydrogens geom
_atom_sites_solution_primary direct
_atom_sites_solution_secondary difmap
_audit_creation_method SHELXL-97
_cell_angle_alpha 90.00
_cell_angle_beta 113.223(2)
_cell_angle_gamma 90.00
_cell_formula_units_Z 2
_cell_length_a 9.8824(15)
_cell_length_b 13.760(2)
_cell_length_c 9.9776(14)
_cell_measurement_temperature 296(2)
_cell_volume 1246.8(3)
_computing_structure_refinement 'SHELXL-97 (Sheldrick, 1997)'
_computing_structure_solution 'SHELXS-97 (Sheldrick, 1990)'
_diffrn_ambient_temperature 296(2)
_diffrn_measured_fraction_theta_full 0.995
_diffrn_measured_fraction_theta_max 0.995
_diffrn_radiation_monochromator graphite
_diffrn_radiation_source 'fine-focus sealed tube'
_diffrn_radiation_type MoK\a
_diffrn_radiation_wavelength 0.71073
_diffrn_reflns_av_R_equivalents 0.0258
_diffrn_reflns_av_sigmaI/netI 0.0351
_diffrn_reflns_limit_h_max 9
_diffrn_reflns_limit_h_min -13
_diffrn_reflns_limit_k_max 18
_diffrn_reflns_limit_k_min -17
_diffrn_reflns_limit_l_max 13
_diffrn_reflns_limit_l_min -12
_diffrn_reflns_number 8238
_diffrn_reflns_theta_full 28.29
_diffrn_reflns_theta_max 28.29
_diffrn_reflns_theta_min 2.67
_exptl_absorpt_coefficient_mu 3.958
_exptl_absorpt_correction_T_max 0.5049
_exptl_absorpt_correction_T_min 0.3380
_exptl_crystal_density_diffrn 1.905
_exptl_crystal_density_method 'not measured'
_exptl_crystal_F_000 706
_exptl_crystal_size_max 0.35
_exptl_crystal_size_mid 0.22
_exptl_crystal_size_min 0.20
_refine_diff_density_max 0.444
_refine_diff_density_min -0.699
_refine_diff_density_rms 0.087
_refine_ls_extinction_method none
_refine_ls_goodness_of_fit_ref 1.102
_refine_ls_hydrogen_treatment mixed
_refine_ls_matrix_type full
_refine_ls_number_parameters 210
_refine_ls_number_reflns 3083
_refine_ls_number_restraints 0
_refine_ls_restrained_S_all 1.102
_refine_ls_R_factor_all 0.0340
_refine_ls_R_factor_gt 0.0285
_refine_ls_shift/su_max 0.002
_refine_ls_shift/su_mean 0.000
_refine_ls_structure_factor_coef Fsqd
_refine_ls_weighting_details 'calc w=1/[\s^2^(Fo^2^)+(0.0264P)^2^+1.0184P] where P=(Fo^2^+2Fc^2^)/3'
_refine_ls_weighting_scheme calc
_refine_ls_wR_factor_gt 0.0736
_refine_ls_wR_factor_ref 0.0759
_reflns_number_gt 2735
_reflns_number_total 3083
_reflns_threshold_expression >2sigma(I)
_cod_data_source_file cg301570p_si_005.cif
_cod_data_source_block p
_cod_original_cell_volume 1246.9(3)
_cod_original_sg_symbol_H-M P2(1)/c
_cod_database_code 4507352

loop_
_symmetry_equiv_pos_as_xyz
'x, y, z'
'-x, y+1/2, -z+1/2'
'-x, -y, -z'
'x, -y-1/2, z-1/2'

loop_
_atom_site_label
_atom_site_type_symbol
_atom_site_fract_x
_atom_site_fract_y
_atom_site_fract_z
_atom_site_U_iso_or_equiv
_atom_site_adp_type
_atom_site_occupancy
_atom_site_symmetry_multiplicity
_atom_site_calc_flag
_atom_site_refinement_flags
Co1 Co 0.5000 1.0000 0.0000 0.01018(9) Uani 1 2 d S
Br1 Br 1.32091(3) 1.01456(2) 0.41786(3) 0.03649(10) Uani 1 1 d .
N1 N 0.58005(18) 0.90001(11) 0.17657(17) 0.0134(3) Uani 1 1 d .
N2 N 0.66643(19) 0.76918(12) 0.31244(18) 0.0161(3) Uani 1 1 d .
O1 O 0.20465(15) 0.83688(10) 0.10344(15) 0.0184(3) Uani 1 1 d .
O2 O 0.30087(15) 0.95592(9) 0.01691(14) 0.0137(3) Uani 1 1 d .
O3 O 0.51184(17) 0.61669(10) 0.37387(15) 0.0197(3) Uani 1 1 d .
O4 O 0.29788(17) 0.69417(11) 0.26097(17) 0.0225(3) Uani 1 1 d .
O5 O 0.8708(2) 0.62520(13) 0.46583(19) 0.0274(4) Uani 1 1 d .
C1 C 0.3128(2) 0.88210(13) 0.09364(19) 0.0133(3) Uani 1 1 d .
C2 C 0.4639(2) 0.84593(13) 0.1779(2) 0.0137(4) Uani 1 1 d .
C3 C 0.5158(2) 0.76410(13) 0.2619(2) 0.0151(4) Uani 1 1 d .
C4 C 0.4377(2) 0.68571(13) 0.3018(2) 0.0163(4) Uani 1 1 d .
C5 C 0.7017(2) 0.85261(13) 0.2610(2) 0.0142(4) Uani 1 1 d .
C6 C 0.8513(2) 0.88845(14) 0.2995(2) 0.0154(4) Uani 1 1 d .
C7 C 0.9726(2) 0.82627(15) 0.3436(2) 0.0193(4) Uani 1 1 d .
C8 C 1.1128(2) 0.86378(17) 0.3799(2) 0.0229(4) Uani 1 1 d .
C9 C 1.1295(2) 0.96299(18) 0.3696(2) 0.0218(4) Uani 1 1 d .
C10 C 1.0114(2) 1.02644(16) 0.3272(2) 0.0212(4) Uani 1 1 d .
C11 C 0.8722(2) 0.98821(14) 0.2933(2) 0.0171(4) Uani 1 1 d .
H2 H 0.731(3) 0.726(2) 0.366(3) 0.026(7) Uiso 1 1 d .
H11 H 0.793(3) 1.0294(19) 0.273(3) 0.022(6) Uiso 1 1 d .
H10 H 1.020(3) 1.094(2) 0.321(3) 0.027(7) Uiso 1 1 d .
H7 H 0.963(3) 0.761(2) 0.350(3) 0.028(7) Uiso 1 1 d .
H4 H 0.831(4) 0.579(3) 0.477(3) 0.035(8) Uiso 1 1 d .
H8 H 1.193(3) 0.821(2) 0.405(3) 0.032(7) Uiso 1 1 d .
H3 H 0.965(4) 0.625(3) 0.514(4) 0.053(10) Uiso 1 1 d .
H1 H 0.257(5) 0.756(3) 0.195(4) 0.080(13) Uiso 1 1 d .

loop_
_atom_site_aniso_label
_atom_site_aniso_U_11
_atom_site_aniso_U_22
_atom_site_aniso_U_33
_atom_site_aniso_U_23
_atom_site_aniso_U_13
_atom_site_aniso_U_12
Co1 0.01152(17) 0.00750(15) 0.01103(16) 0.00000(12) 0.00391(13) -0.00052(12)
Br1 0.01491(12) 0.05200(18) 0.03997(16) -0.00457(11) 0.00804(10) -0.01015(10)
N1 0.0124(7) 0.0121(7) 0.0142(7) 0.0023(6) 0.0037(6) -0.0006(6)
N2 0.0168(8) 0.0137(7) 0.0171(7) 0.0045(6) 0.0058(6) 0.0021(6)
O1 0.0132(7) 0.0168(7) 0.0242(7) 0.0054(5) 0.0064(5) -0.0016(5)
O2 0.0141(6) 0.0113(6) 0.0144(6) 0.0018(5) 0.0044(5) 0.0005(5)
O3 0.0249(8) 0.0137(6) 0.0214(7) 0.0062(5) 0.0101(6) 0.0021(5)
O4 0.0195(8) 0.0168(7) 0.0311(8) 0.0083(6) 0.0100(6) -0.0012(6)
O5 0.0199(8) 0.0224(8) 0.0335(9) 0.0111(7) 0.0038(7) -0.0009(7)
C1 0.0140(9) 0.0118(8) 0.0134(8) -0.0012(6) 0.0048(7) -0.0013(6)
C2 0.0135(9) 0.0131(8) 0.0150(8) 0.0018(7) 0.0061(7) -0.0013(7)
C3 0.0152(9) 0.0140(9) 0.0165(8) 0.0035(7) 0.0066(7) 0.0005(7)
C4 0.0221(10) 0.0114(8) 0.0160(8) 0.0014(7) 0.0080(7) -0.0008(7)
C5 0.0136(9) 0.0154(8) 0.0141(8) 0.0018(7) 0.0058(7) 0.0001(7)
C6 0.0135(9) 0.0193(9) 0.0125(8) 0.0030(7) 0.0042(7) 0.0008(7)
C7 0.0173(10) 0.0197(10) 0.0212(9) 0.0054(8) 0.0078(8) 0.0037(8)
C8 0.0149(10) 0.0317(11) 0.0215(10) 0.0043(8) 0.0066(8) 0.0050(9)
C9 0.0117(9) 0.0355(11) 0.0173(9) -0.0010(8) 0.0048(7) -0.0037(8)
C10 0.0205(10) 0.0232(10) 0.0175(9) 0.0005(8) 0.0049(8) -0.0048(8)
C11 0.0149(9) 0.0185(9) 0.0155(8) 0.0019(7) 0.0036(7) 0.0005(7)

loop_
_atom_type_symbol
_atom_type_description
_atom_type_scat_dispersion_real
_atom_type_scat_dispersion_imag
_atom_type_scat_source
C C 0.0033 0.0016 'International Tables Vol C Tables 4.2.6.8 and 6.1.1.4'
H H 0.0000 0.0000 'International Tables Vol C Tables 4.2.6.8 and 6.1.1.4'
N N 0.0061 0.0033 'International Tables Vol C Tables 4.2.6.8 and 6.1.1.4'
O O 0.0106 0.0060 'International Tables Vol C Tables 4.2.6.8 and 6.1.1.4'
S S 0.1246 0.1234 'International Tables Vol C Tables 4.2.6.8 and 6.1.1.4'
Co Co 0.3494 0.9721 'International Tables Vol C Tables 4.2.6.8 and 6.1.1.4'
Br Br -0.2901 2.4595 'International Tables Vol C Tables 4.2.6.8 and 6.1.1.4'

loop_
_geom_angle_atom_site_label_1
_geom_angle_atom_site_label_2
_geom_angle_atom_site_label_3
_geom_angle
_geom_angle_site_symmetry_1
_geom_angle_site_symmetry_3
O3 Co1 O3 180.0 2_655 4_575
O3 Co1 N1 84.84(6) 2_655 3_675
O3 Co1 N1 95.16(6) 4_575 3_675
O3 Co1 N1 95.16(6) 2_655 .
O3 Co1 N1 84.84(6) 4_575 .
N1 Co1 N1 180.00(6) 3_675 .
O3 Co1 O2 84.10(6) 2_655 .
O3 Co1 O2 95.90(6) 4_575 .
N1 Co1 O2 101.33(6) 3_675 .
N1 Co1 O2 78.67(6) . .
O3 Co1 O2 95.90(6) 2_655 3_675
O3 Co1 O2 84.10(6) 4_575 3_675
N1 Co1 O2 78.67(6) 3_675 3_675
N1 Co1 O2 101.33(6) . 3_675
O2 Co1 O2 180.00(7) . 3_675
C5 N1 C2 106.11(15) . .
C5 N1 Co1 141.92(14) . .
C2 N1 Co1 108.63(12) . .
C5 N2 C3 107.88(16) . .
C5 N2 H2 124.4(19) . .
C3 N2 H2 127.7(19) . .
C1 O1 H1 109.3(18) . .
C1 O2 Co1 114.42(12) . .
C4 O3 Co1 141.54(15) . 2_645
C4 O4 H1 112(2) . .
H4 O5 H3 114(3) . .
O2 C1 O1 124.41(17) . .
O2 C1 C2 116.83(17) . .
O1 C1 C2 118.76(16) . .
N1 C2 C3 109.71(16) . .
N1 C2 C1 118.18(16) . .
C3 C2 C1 132.11(17) . .
N2 C3 C2 105.77(16) . .
N2 C3 C4 123.19(17) . .
C2 C3 C4 130.99(18) . .
O3 C4 O4 124.74(18) . .
O3 C4 C3 117.72(18) . .
O4 C4 C3 117.54(17) . .
N1 C5 N2 110.50(17) . .
N1 C5 C6 124.62(17) . .
N2 C5 C6 124.77(17) . .
C11 C6 C7 119.65(19) . .
C11 C6 C5 118.26(17) . .
C7 C6 C5 122.08(18) . .
C8 C7 C6 120.0(2) . .
C8 C7 H7 118.1(18) . .
C6 C7 H7 121.9(18) . .
C9 C8 C7 118.9(2) . .
C9 C8 H8 121.6(18) . .
C7 C8 H8 119.3(18) . .
C8 C9 C10 122.3(2) . .
C8 C9 Br1 119.12(16) . .
C10 C9 Br1 118.59(18) . .
C9 C10 C11 118.2(2) . .
C9 C10 H10 123.8(17) . .
C11 C10 H10 118.0(17) . .
C10 C11 C6 120.91(19) . .
C10 C11 H11 119.9(17) . .
C6 C11 H11 119.0(17) . .

loop_
_geom_bond_atom_site_label_1
_geom_bond_atom_site_label_2
_geom_bond_distance
_geom_bond_site_symmetry_2
Co1 O3 2.0717(14) 2_655
Co1 O3 2.0717(14) 4_575
Co1 N1 2.1269(15) 3_675
Co1 N1 2.1269(15) .
Co1 O2 2.1285(14) .
Co1 O2 2.1285(14) 3_675
Br1 C9 1.896(2) .
N1 C5 1.335(2) .
N1 C2 1.372(2) .
N2 C5 1.358(2) .
N2 C3 1.372(3) .
N2 H2 0.88(3) .
O1 C1 1.274(2) .
O1 H1 1.40(4) .
O2 C1 1.249(2) .
O3 C4 1.241(2) .
O3 Co1 2.0717(14) 2_645
O4 C4 1.282(3) .
O4 H1 1.06(4) .
O5 H4 0.77(4) .
O5 H3 0.86(4) .
C1 C2 1.481(3) .
C2 C3 1.377(2) .
C3 C4 1.470(3) .
C5 C6 1.459(3) .
C6 C11 1.393(3) .
C6 C7 1.395(3) .
C7 C8 1.387(3) .
C7 H7 0.91(3) .
C8 C9 1.384(3) .
C8 H8 0.94(3) .
C9 C10 1.384(3) .
C10 C11 1.384(3) .
C10 H10 0.94(3) .
C11 H11 0.93(3) .

loop_
_geom_hbond_atom_site_label_D
_geom_hbond_atom_site_label_H
_geom_hbond_atom_site_label_A
_geom_hbond_distance_DH
_geom_hbond_distance_HA
_geom_hbond_distance_DA
_geom_hbond_angle_DHA
O4 H1 O1 1.06(4) 1.40(4) 2.456(2) 178(4)
N2 H2 O5 0.88(3) 1.94(3) 2.812(2) 175(3)

loop_
_geom_torsion_atom_site_label_1
_geom_torsion_atom_site_label_2
_geom_torsion_atom_site_label_3
_geom_torsion_atom_site_label_4
_geom_torsion
_geom_torsion_site_symmetry_1
O3 Co1 N1 C5 -106.8(2) 2_655
O3 Co1 N1 C5 73.2(2) 4_575
N1 Co1 N1 C5 0(100) 3_675
O2 Co1 N1 C5 170.3(2) .
O2 Co1 N1 C5 -9.7(2) 3_675
O3 Co1 N1 C2 98.41(13) 2_655
O3 Co1 N1 C2 -81.59(13) 4_575
N1 Co1 N1 C2 0(100) 3_675
O2 Co1 N1 C2 15.49(12) .
O2 Co1 N1 C2 -164.51(12) 3_675
O3 Co1 O2 C1 -110.33(13) 2_655
O3 Co1 O2 C1 69.67(13) 4_575
N1 Co1 O2 C1 166.15(12) 3_675
N1 Co1 O2 C1 -13.85(12) .
O2 Co1 O2 C1 0(100) 3_675
Co1 O2 C1 O1 -170.97(15) .
Co1 O2 C1 C2 9.0(2) .
C5 N1 C2 C3 -1.1(2) .
Co1 N1 C2 C3 163.10(13) .
C5 N1 C2 C1 179.29(16) .
Co1 N1 C2 C1 -16.6(2) .
O2 C1 C2 N1 5.7(3) .
O1 C1 C2 N1 -174.37(17) .
O2 C1 C2 C3 -173.9(2) .
O1 C1 C2 C3 6.1(3) .
C5 N2 C3 C2 0.9(2) .
C5 N2 C3 C4 -176.82(17) .
N1 C2 C3 N2 0.1(2) .
C1 C2 C3 N2 179.70(19) .
N1 C2 C3 C4 177.55(19) .
C1 C2 C3 C4 -2.8(4) .
Co1 O3 C4 O4 -14.7(4) 2_645
Co1 O3 C4 C3 164.52(15) 2_645
N2 C3 C4 O3 -6.7(3) .
C2 C3 C4 O3 176.2(2) .
N2 C3 C4 O4 172.54(18) .
C2 C3 C4 O4 -4.5(3) .
C2 N1 C5 N2 1.6(2) .
Co1 N1 C5 N2 -153.57(16) .
C2 N1 C5 C6 -174.96(18) .
Co1 N1 C5 C6 29.9(3) .
C3 N2 C5 N1 -1.6(2) .
C3 N2 C5 C6 174.98(18) .
N1 C5 C6 C11 23.1(3) .
N2 C5 C6 C11 -152.97(19) .
N1 C5 C6 C7 -157.65(19) .
N2 C5 C6 C7 26.3(3) .
C11 C6 C7 C8 -0.5(3) .
C5 C6 C7 C8 -179.66(19) .
C6 C7 C8 C9 -0.9(3) .
C7 C8 C9 C10 1.4(3) .
C7 C8 C9 Br1 -179.59(16) .
C8 C9 C10 C11 -0.4(3) .
Br1 C9 C10 C11 -179.48(15) .
C9 C10 C11 C6 -1.0(3) .
C7 C6 C11 C10 1.4(3) .
C5 C6 C11 C10 -179.34(18) .
